data_7227650
loop_
_publ_author_name
'Schmidt, Bernd M.'
'Meyer, Annika K.'
'Lentz, Dieter'

_publ_section_title
;
 Solid state structures of fluorine-rich fluoranthenes
;
_journal_issue 9
_journal_name_full CrystEngComm
_journal_page_first 1328
_journal_paper_doi 10.1039/C6CE02558G
_journal_volume 19
_journal_year 2017
_chemical_formula_sum 'C22 H16 N2'
_chemical_formula_weight 308.37
_chemical_name_systematic
; 
 ? 
;
_space_group_IT_number 15
_symmetry_cell_setting monoclinic
_symmetry_space_group_name_Hall '-I 2ya'
_symmetry_space_group_name_H-M 'I 1 2/a 1'
_atom_sites_solution_hydrogens geom
_atom_sites_solution_primary direct
_atom_sites_solution_secondary difmap
_audit_creation_method SHELXL-97
_audit_update_record
;
2016-12-13 deposited with the CCDC.
2017-02-08 downloaded from the CCDC.
;
_cell_angle_alpha 90.00
_cell_angle_beta 92.848(5)
_cell_angle_gamma 90.00
_cell_formula_units_Z 8
_cell_length_a 12.017(2)
_cell_length_b 7.1071(14)
_cell_length_c 35.635(7)
_cell_measurement_reflns_used 955
_cell_measurement_temperature 133(2)
_cell_measurement_theta_max 30.4
_cell_measurement_theta_min 3.4
_cell_volume 3039.7(10)
_computing_cell_refinement 'SAINT (Bruker-AXS)'
_computing_data_collection 'SMART (Bruker-AXS)'
_computing_data_reduction 'SAINT (Bruker-AXS)'
_computing_structure_refinement 'SHELXL-97 (Sheldrick, 1997)'
_computing_structure_solution 'SHELXS-97 (Sheldrick, 1990)'
_diffrn_ambient_temperature 133(2)
_diffrn_measured_fraction_theta_full 0.966
_diffrn_measured_fraction_theta_max 0.966
_diffrn_measurement_device_type 'BRUKER-AXS SMart CCD'
_diffrn_measurement_method 'omega scan'
_diffrn_radiation_monochromator graphite
_diffrn_radiation_source 'fine-focus sealed tube'
_diffrn_radiation_type MoK\a
_diffrn_radiation_wavelength 0.71073
_diffrn_reflns_av_R_equivalents 0.0227
_diffrn_reflns_av_sigmaI/netI 0.0239
_diffrn_reflns_limit_h_max 17
_diffrn_reflns_limit_h_min -13
_diffrn_reflns_limit_k_max 10
_diffrn_reflns_limit_k_min -10
_diffrn_reflns_limit_l_max 40
_diffrn_reflns_limit_l_min -50
_diffrn_reflns_number 14214
_diffrn_reflns_theta_full 30.60
_diffrn_reflns_theta_max 30.60
_diffrn_reflns_theta_min 2.29
_exptl_absorpt_coefficient_mu 0.080
_exptl_absorpt_correction_T_max 0.862
_exptl_absorpt_correction_T_min 0.783
_exptl_absorpt_correction_type multi-scan
_exptl_absorpt_process_details 'SADABS (Bruker-AXS)'
_exptl_crystal_colour colourless
_exptl_crystal_density_diffrn 1.348
_exptl_crystal_density_method 'not measured'
_exptl_crystal_description prism
_exptl_crystal_F_000 1296
_exptl_crystal_size_max 0.42
_exptl_crystal_size_mid 0.40
_exptl_crystal_size_min 0.38
_refine_diff_density_max 0.420
_refine_diff_density_min -0.276
_refine_diff_density_rms 0.062
_refine_ls_extinction_coef 0.0015(3)
_refine_ls_extinction_expression Fc^*^=kFc[1+0.001xFc^2^\l^3^/sin(2\q)]^-1/4^
_refine_ls_extinction_method SHELXL
_refine_ls_goodness_of_fit_ref 1.062
_refine_ls_hydrogen_treatment constr
_refine_ls_matrix_type full
_refine_ls_number_parameters 222
_refine_ls_number_reflns 4509
_refine_ls_number_restraints 0
_refine_ls_restrained_S_all 1.062
_refine_ls_R_factor_all 0.0596
_refine_ls_R_factor_gt 0.0462
_refine_ls_shift/su_max 0.000
_refine_ls_shift/su_mean 0.000
_refine_ls_structure_factor_coef Fsqd
_refine_ls_weighting_details 'calc w=1/[\s^2^(Fo^2^)+(0.0751P)^2^+1.2309P] where P=(Fo^2^+2Fc^2^)/3'
_refine_ls_weighting_scheme calc
_refine_ls_wR_factor_gt 0.1194
_refine_ls_wR_factor_ref 0.1313
_reflns_number_gt 3611
_reflns_number_total 4509
_reflns_threshold_expression >2sigma(I)
_cod_data_source_file c6ce02558g2.cif
_cod_data_source_block bscn
_cod_depositor_comments 'Adding full bibliography for 7227646--7227652.cif.'
_cod_original_sg_symbol_H-M I2/a
_cod_database_code 7227650

loop_
_symmetry_equiv_pos_as_xyz
'x, y, z'
'-x+1/2, y, -z'
'x+1/2, y+1/2, z+1/2'
'-x+1, y+1/2, -z+1/2'
'-x, -y, -z'
'x-1/2, -y, z'
'-x+1/2, -y+1/2, -z+1/2'
'x, -y+1/2, z+1/2'

loop_
_atom_site_label
_atom_site_type_symbol
_atom_site_fract_x
_atom_site_fract_y
_atom_site_fract_z
_atom_site_U_iso_or_equiv
_atom_site_adp_type
_atom_site_occupancy
_atom_site_symmetry_multiplicity
_atom_site_calc_flag
_atom_site_refinement_flags
C1 C -0.09639(8) 0.27236(14) 0.13434(3) 0.0182(2) Uani 1 1 d .
C2 C -0.05059(8) 0.25315(14) 0.09840(3) 0.0182(2) Uani 1 1 d .
C3 C -0.12342(9) 0.21351(16) 0.06783(3) 0.0216(2) Uani 1 1 d .
C4 C -0.23963(9) 0.21202(16) 0.07409(3) 0.0245(2) Uani 1 1 d .
H4 H -0.2899 0.1873 0.0533 0.029 Uiso 1 1 calc R
C5 C -0.28354(9) 0.24420(16) 0.10840(3) 0.0244(2) Uani 1 1 d .
H5 H -0.3619 0.2464 0.1107 0.029 Uiso 1 1 calc R
C6 C -0.21074(9) 0.27386(15) 0.14012(3) 0.0204(2) Uani 1 1 d .
C7 C -0.24188(9) 0.30561(16) 0.17746(3) 0.0235(2) Uani 1 1 d .
H7 H -0.3182 0.3029 0.1832 0.028 Uiso 1 1 calc R
C8 C -0.16126(9) 0.34024(15) 0.20517(3) 0.0223(2) Uani 1 1 d .
H8 H -0.1844 0.3667 0.2297 0.027 Uiso 1 1 calc R
C9 C -0.04472(8) 0.33881(14) 0.19929(3) 0.0192(2) Uani 1 1 d .
C10 C -0.01294(8) 0.28977(14) 0.16355(3) 0.0176(2) Uani 1 1 d .
C11 C 0.09379(8) 0.26463(14) 0.14536(3) 0.0176(2) Uani 1 1 d .
C12 C 0.07170(8) 0.26630(14) 0.10542(3) 0.0181(2) Uani 1 1 d .
C13 C 0.15999(9) 0.28681(15) 0.08136(3) 0.0195(2) Uani 1 1 d .
C14 C 0.26813(9) 0.26980(15) 0.09762(3) 0.0199(2) Uani 1 1 d .
C15 C 0.28781(8) 0.23160(15) 0.13606(3) 0.0191(2) Uani 1 1 d .
C16 C 0.20046(8) 0.22742(14) 0.16072(3) 0.0182(2) Uani 1 1 d .
C17 C -0.09025(10) 0.16121(19) 0.02897(3) 0.0292(3) Uani 1 1 d .
H17A H -0.0797 0.2758 0.0143 0.044 Uiso 1 1 calc R
H17B H -0.1490 0.0842 0.0166 0.044 Uiso 1 1 calc R
H17C H -0.0205 0.0896 0.0307 0.044 Uiso 1 1 calc R
C18 C 0.03125(9) 0.40569(18) 0.23138(3) 0.0259(2) Uani 1 1 d .
H18A H 0.0528 0.2987 0.2475 0.039 Uiso 1 1 calc R
H18B H -0.0076 0.4995 0.2461 0.039 Uiso 1 1 calc R
H18C H 0.0981 0.4624 0.2215 0.039 Uiso 1 1 calc R
C19 C 0.22494(9) 0.16929(16) 0.20079(3) 0.0227(2) Uani 1 1 d .
H19A H 0.2495 0.2791 0.2156 0.034 Uiso 1 1 calc R
H19B H 0.2839 0.0738 0.2018 0.034 Uiso 1 1 calc R
H19C H 0.1574 0.1170 0.2111 0.034 Uiso 1 1 calc R
C20 C 0.14589(10) 0.34048(18) 0.04053(3) 0.0262(2) Uani 1 1 d .
H20A H 0.2079 0.4215 0.0338 0.039 Uiso 1 1 calc R
H20B H 0.0754 0.4083 0.0362 0.039 Uiso 1 1 calc R
H20C H 0.1452 0.2266 0.0250 0.039 Uiso 1 1 calc R
C21 C 0.36264(9) 0.28598(16) 0.07461(3) 0.0239(2) Uani 1 1 d .
C22 C 0.39946(9) 0.20278(16) 0.15127(3) 0.0230(2) Uani 1 1 d .
N1 N 0.43872(9) 0.29723(17) 0.05636(3) 0.0336(3) Uani 1 1 d .
N2 N 0.48708(8) 0.18063(17) 0.16491(3) 0.0326(2) Uani 1 1 d .

loop_
_atom_site_aniso_label
_atom_site_aniso_U_11
_atom_site_aniso_U_22
_atom_site_aniso_U_33
_atom_site_aniso_U_23
_atom_site_aniso_U_13
_atom_site_aniso_U_12
C1 0.0193(4) 0.0178(4) 0.0174(5) 0.0000(4) 0.0015(4) 0.0012(4)
C2 0.0202(5) 0.0185(4) 0.0158(4) 0.0004(3) -0.0006(4) 0.0014(4)
C3 0.0257(5) 0.0205(5) 0.0184(5) 0.0015(4) -0.0024(4) 0.0010(4)
C4 0.0245(5) 0.0255(5) 0.0228(5) 0.0009(4) -0.0053(4) 0.0000(4)
C5 0.0206(5) 0.0250(5) 0.0274(6) 0.0010(4) -0.0014(4) 0.0010(4)
C6 0.0195(5) 0.0199(5) 0.0219(5) 0.0004(4) 0.0017(4) 0.0006(4)
C7 0.0212(5) 0.0245(5) 0.0251(5) -0.0007(4) 0.0059(4) 0.0005(4)
C8 0.0236(5) 0.0229(5) 0.0209(5) -0.0013(4) 0.0070(4) 0.0006(4)
C9 0.0220(4) 0.0189(5) 0.0170(4) 0.0002(4) 0.0033(4) -0.0003(4)
C10 0.0197(4) 0.0179(4) 0.0154(4) 0.0000(3) 0.0022(3) -0.0002(4)
C11 0.0200(4) 0.0178(4) 0.0153(4) -0.0008(3) 0.0024(3) -0.0012(3)
C12 0.0208(5) 0.0181(4) 0.0156(4) -0.0007(4) 0.0018(3) 0.0013(4)
C13 0.0238(5) 0.0192(4) 0.0156(4) -0.0015(4) 0.0037(4) -0.0007(4)
C14 0.0219(5) 0.0201(5) 0.0181(5) -0.0024(4) 0.0054(4) -0.0012(4)
C15 0.0184(4) 0.0198(5) 0.0192(5) -0.0026(4) 0.0018(4) -0.0007(4)
C16 0.0201(5) 0.0185(4) 0.0161(4) -0.0015(4) 0.0016(4) -0.0015(4)
C17 0.0338(6) 0.0365(6) 0.0169(5) -0.0031(4) -0.0027(4) -0.0033(5)
C18 0.0265(5) 0.0323(6) 0.0192(5) -0.0064(4) 0.0028(4) -0.0022(4)
C19 0.0235(5) 0.0274(5) 0.0170(5) 0.0020(4) -0.0005(4) 0.0000(4)
C20 0.0301(5) 0.0328(6) 0.0161(5) 0.0012(4) 0.0044(4) -0.0007(5)
C21 0.0257(5) 0.0248(5) 0.0218(5) -0.0036(4) 0.0053(4) -0.0019(4)
C22 0.0211(5) 0.0247(5) 0.0235(5) -0.0030(4) 0.0037(4) -0.0022(4)
N1 0.0322(5) 0.0391(6) 0.0305(5) -0.0051(5) 0.0121(4) -0.0058(4)
N2 0.0227(5) 0.0382(6) 0.0369(6) -0.0016(5) 0.0014(4) -0.0006(4)

loop_
_atom_type_symbol
_atom_type_description
_atom_type_scat_dispersion_real
_atom_type_scat_dispersion_imag
_atom_type_scat_source
C C 0.0033 0.0016 'International Tables Vol C Tables 4.2.6.8 and 6.1.1.4'
H H 0.0000 0.0000 'International Tables Vol C Tables 4.2.6.8 and 6.1.1.4'
N N 0.0061 0.0033 'International Tables Vol C Tables 4.2.6.8 and 6.1.1.4'

loop_
_geom_angle_atom_site_label_1
_geom_angle_atom_site_label_2
_geom_angle_atom_site_label_3
_geom_angle
C6 C1 C10 123.81(9)
C6 C1 C2 123.96(10)
C10 C1 C2 112.23(9)
C3 C2 C1 117.83(9)
C3 C2 C12 136.45(9)
C1 C2 C12 105.45(9)
C2 C3 C4 117.51(10)
C2 C3 C17 125.78(10)
C4 C3 C17 116.62(10)
C5 C4 C3 124.08(11)
C4 C5 C6 119.18(10)
C1 C6 C5 117.09(10)
C1 C6 C7 116.49(10)
C5 C6 C7 126.42(10)
C8 C7 C6 119.63(10)
C7 C8 C9 123.85(9)
C10 C9 C8 116.88(10)
C10 C9 C18 126.22(9)
C8 C9 C18 116.70(9)
C9 C10 C1 118.59(9)
C9 C10 C11 135.71(10)
C1 C10 C11 105.43(8)
C16 C11 C12 120.81(9)
C16 C11 C10 130.74(9)
C12 C11 C10 108.21(9)
C13 C12 C11 119.89(9)
C13 C12 C2 132.59(10)
C11 C12 C2 107.45(8)
C14 C13 C12 116.86(10)
C14 C13 C20 118.61(9)
C12 C13 C20 124.34(10)
C13 C14 C15 121.83(9)
C13 C14 C21 119.98(10)
C15 C14 C21 118.16(10)
C16 C15 C14 121.34(10)
C16 C15 C22 118.34(10)
C14 C15 C22 120.28(9)
C11 C16 C15 116.89(9)
C11 C16 C19 123.95(9)
C15 C16 C19 118.97(9)
N1 C21 C14 179.29(15)
N2 C22 C15 177.13(12)

loop_
_geom_bond_atom_site_label_1
_geom_bond_atom_site_label_2
_geom_bond_distance
C1 C6 1.3997(14)
C1 C10 1.4143(15)
C1 C2 1.4255(14)
C2 C3 1.3918(15)
C2 C12 1.4814(14)
C3 C4 1.4252(16)
C3 C17 1.5065(15)
C4 C5 1.3748(16)
C5 C6 1.4103(17)
C6 C7 1.4181(15)
C7 C8 1.3706(17)
C8 C9 1.4263(14)
C9 C10 1.3920(13)
C9 C18 1.5044(16)
C10 C11 1.4763(13)
C11 C16 1.3938(15)
C11 C12 1.4351(14)
C12 C13 1.4043(13)
C13 C14 1.4016(15)
C13 C20 1.5054(15)
C14 C15 1.4048(15)
C14 C21 1.4379(14)
C15 C16 1.4024(13)
C15 C22 1.4366(15)
C16 C19 1.5014(15)
C21 N1 1.1507(14)
C22 N2 1.1484(16)
